data_7041063
loop_
_publ_author_name
'Jain, Rahul'
'Gibson, Tony J.'
'Mashuta, Mark S.'
'Buchanan, Robert M.'
'Grapperhaus, Craig A.'

_publ_section_title
;
 Copper catalysed aerobic oxidation of benzylic alcohols in an imidazole
 containing N4 ligand framework.
;
_journal_issue 45
_journal_name_full 'Dalton transactions (Cambridge, England : 2003)'
_journal_page_first 18356
_journal_page_last 18364
_journal_paper_doi 10.1039/c6dt03395d
_journal_volume 45
_journal_year 2016
_chemical_formula_moiety 'C12 H20 Cl2 Cu N6 O8'
_chemical_formula_sum 'C12 H20 Cl2 Cu N6 O8'
_chemical_formula_weight 510.78
_chemical_name_common 'L3-Cu[ClO4]2 '
_chemical_name_systematic
;
ligand [(1-methyl-4,5-dihydro-1H-imidazol-2-yl)methyl](2-ethyl)amine]Cu[ClO4]2
;
_space_group_IT_number 14
_symmetry_cell_setting monoclinic
_symmetry_space_group_name_Hall '-P 2ybc'
_symmetry_space_group_name_H-M 'P 1 21/c 1'
_atom_sites_solution_hydrogens geom
_atom_sites_solution_primary direct
_atom_sites_solution_secondary difmap
_audit_creation_method
;
<i>CrysAlis PRO</i> (Agilent, 2013) 
Version 1.171.36.32
;
_audit_update_record
;
2016-08-29 deposited with the CCDC.
2016-10-28 downloaded from the CCDC.
;
_cell_angle_alpha 90.00
_cell_angle_beta 96.258(12)
_cell_angle_gamma 90.00
_cell_formula_units_Z 4
_cell_length_a 17.244(2)
_cell_length_b 8.1023(10)
_cell_length_c 13.7251(15)
_cell_measurement_reflns_used 8692
_cell_measurement_temperature 100.05(10)
_cell_measurement_theta_max 30.6430
_cell_measurement_theta_min 3.7450
_cell_volume 1906.2(4)
_computing_cell_refinement '<i>CrysAlis PRO</i> (Agilent, 2010)'
_computing_data_collection '<i>CrysAlis PRO</i> (Agilent, 2010)'
_computing_data_reduction '<i>CrysAlis PRO</i> (Agilent, 2010)'
_computing_molecular_graphics 'ORTEP-3 (Farrugia, 1997) and Mercury (Macrae<i>et al.</i>, 2006)'
_computing_publication_material 'PLATON (Spek, 2009)'
_computing_structure_refinement '<i>SHELXL</i> (Sheldrick, 2008)'
_computing_structure_solution '<i>SHELXS</i> (Sheldrick, 2008)'
_diffrn_ambient_temperature 100.05(10)
_diffrn_detector_area_resol_mean 10.2836
_diffrn_measured_fraction_theta_full 0.993
_diffrn_measured_fraction_theta_max 0.993
_diffrn_measurement_details
;
  1 omega  -11.00   14.00   1.0000   20.0000
omega____ theta____ kappa____ phi______ frames
    -      -14.9321   77.0000  -90.0000 25

  2 omega  -58.00   43.00   1.0000   20.0000
omega____ theta____ kappa____ phi______ frames
    -       15.2446  -57.0000  120.0000 101

  3 omega  -16.00   89.00   1.0000   20.0000
omega____ theta____ kappa____ phi______ frames
    -       15.2446   77.0000  -60.0000 105

  4 omega  -45.00   59.00   1.0000   20.0000
omega____ theta____ kappa____ phi______ frames
    -      -14.9321   57.0000 -120.0000 104

  5 omega  -59.00    3.00   1.0000   20.0000
omega____ theta____ kappa____ phi______ frames
    -       15.2446  -57.0000   30.0000 62

;
_diffrn_measurement_device_type 'Xcalibur, Ruby, Gemini'
_diffrn_measurement_method '\w scans'
_diffrn_radiation_monochromator graphite
_diffrn_radiation_source 'Enhance (Mo) X-ray Source'
_diffrn_radiation_type 'Mo K\a'
_diffrn_radiation_wavelength 0.71073
_diffrn_reflns_av_R_equivalents 0.0324
_diffrn_reflns_av_sigmaI/netI 0.0273
_diffrn_reflns_limit_h_max 22
_diffrn_reflns_limit_h_min -22
_diffrn_reflns_limit_k_max 10
_diffrn_reflns_limit_k_min -10
_diffrn_reflns_limit_l_max 18
_diffrn_reflns_limit_l_min -15
_diffrn_reflns_number 19245
_diffrn_reflns_theta_full 28.19
_diffrn_reflns_theta_max 28.19
_diffrn_reflns_theta_min 3.46
_exptl_absorpt_coefficient_mu 1.482
_exptl_absorpt_correction_T_max 1.000
_exptl_absorpt_correction_T_min 0.830
_exptl_absorpt_correction_type multi-scan
_exptl_absorpt_process_details
;
CrysAlisPro 
;
_exptl_crystal_colour blue
_exptl_crystal_density_diffrn 1.780
_exptl_crystal_density_method 'not measured'
_exptl_crystal_description prism
_exptl_crystal_F_000 1044
_exptl_crystal_recrystallization_method 'Re-crystallisation from solvent: methanol/diethyl ether'
_exptl_crystal_size_max 0.40
_exptl_crystal_size_mid 0.21
_exptl_crystal_size_min 0.16
_refine_diff_density_max 1.005
_refine_diff_density_min -0.672
_refine_diff_density_rms 0.089
_refine_ls_extinction_method none
_refine_ls_goodness_of_fit_ref 1.032
_refine_ls_hydrogen_treatment mixed
_refine_ls_matrix_type full
_refine_ls_number_parameters 350
_refine_ls_number_reflns 4656
_refine_ls_number_restraints 36
_refine_ls_restrained_S_all 1.102
_refine_ls_R_factor_all 0.0430
_refine_ls_R_factor_gt 0.0379
_refine_ls_shift/su_max 0.000
_refine_ls_shift/su_mean 0.000
_refine_ls_structure_factor_coef Fsqd
_refine_ls_weighting_details 'calc w=1/[\s^2^(Fo^2^)+(0.0426P)^2^+3.9846P] where P=(Fo^2^+2Fc^2^)/3'
_refine_ls_weighting_scheme calc
_refine_ls_wR_factor_gt 0.0936
_refine_ls_wR_factor_ref 0.0971
_reflns_number_gt 4176
_reflns_number_total 4656
_reflns_threshold_expression >2sigma(I)
_cod_data_source_file c6dt03395d2.cif
_cod_data_source_block rmb335ltb
_cod_depositor_comments 'Adding full bibliography for 7041063--7041064.cif.'
_cod_original_sg_symbol_H-M 'P 21/c '
_cod_database_code 7041063

loop_
_symmetry_equiv_pos_as_xyz
'x, y, z'
'-x, y+1/2, -z+1/2'
'-x, -y, -z'
'x, -y-1/2, z-1/2'

loop_
_atom_site_label
_atom_site_type_symbol
_atom_site_fract_x
_atom_site_fract_y
_atom_site_fract_z
_atom_site_U_iso_or_equiv
_atom_site_adp_type
_atom_site_occupancy
_atom_site_symmetry_multiplicity
_atom_site_calc_flag
_atom_site_refinement_flags
Cu1 Cu 0.240348(17) 0.48414(4) 0.13498(2) 0.01309(10) Uani 1 1 d .
N1 N 0.32071(12) 0.5587(3) 0.05478(16) 0.0157(4) Uani 1 1 d .
N2 N 0.43809(12) 0.6646(3) 0.05450(16) 0.0163(4) Uani 1 1 d .
N3 N 0.30729(13) 0.5982(3) 0.24471(17) 0.0200(5) Uani 1 1 d .
H3N H 0.288(2) 0.714(5) 0.249(3) 0.037(10) Uiso 1 1 d .
N4 N 0.18555(13) 0.3815(3) 0.24322(17) 0.0193(5) Uani 1 1 d .
H4N H 0.211(2) 0.271(5) 0.254(3) 0.032(9) Uiso 1 1 d .
N5 N 0.14892(12) 0.4044(3) 0.05147(16) 0.0138(4) Uani 1 1 d .
N6 N 0.03149(12) 0.2956(3) 0.04433(16) 0.0148(4) Uani 1 1 d .
C1 C 0.38299(14) 0.6144(3) 0.10991(19) 0.0153(5) Uani 1 1 d .
C2 C 0.33688(16) 0.5711(4) -0.0414(2) 0.0196(5) Uani 1 1 d .
H2 H 0.2998(19) 0.539(4) -0.093(2) 0.016(8) Uiso 1 1 d .
C3 C 0.40933(15) 0.6364(3) -0.0419(2) 0.0188(5) Uani 1 1 d .
H3 H 0.437(2) 0.661(4) -0.093(3) 0.026(9) Uiso 1 1 d .
C4 C 0.38828(15) 0.6070(4) 0.2195(2) 0.0184(5) Uani 1 1 d .
H4A H 0.4149(18) 0.693(4) 0.249(2) 0.018(8) Uiso 1 1 d .
H4B H 0.415(2) 0.496(4) 0.240(3) 0.023(9) Uiso 1 1 d .
C5 C 0.29496(16) 0.5178(4) 0.3376(2) 0.0186(5) Uani 1 1 d .
H5A H 0.3245(19) 0.418(4) 0.342(2) 0.021(8) Uiso 1 1 d .
H5B H 0.3130(19) 0.582(4) 0.388(3) 0.020(8) Uiso 1 1 d .
C6 C 0.20924(17) 0.4721(4) 0.3351(2) 0.0210(5) Uani 1 1 d .
H6A H 0.199(2) 0.414(4) 0.391(3) 0.025(9) Uiso 1 1 d .
H6B H 0.178(2) 0.575(5) 0.329(3) 0.027(9) Uiso 1 1 d .
C7 C 0.10202(15) 0.3596(3) 0.21299(19) 0.0174(5) Uani 1 1 d .
H7A H 0.083(2) 0.273(5) 0.240(3) 0.031(9) Uiso 1 1 d .
H7B H 0.0739(19) 0.458(4) 0.233(2) 0.019(8) Uiso 1 1 d .
C8 C 0.09324(14) 0.3508(3) 0.10330(18) 0.0139(5) Uani 1 1 d .
C9 C 0.12112(15) 0.3828(3) -0.04577(19) 0.0162(5) Uani 1 1 d .
H9 H 0.1509(18) 0.414(4) -0.095(2) 0.014(7) Uiso 1 1 d .
C10 C 0.04860(15) 0.3155(3) -0.0511(2) 0.0173(5) Uani 1 1 d .
H10 H 0.0134(19) 0.285(4) -0.105(3) 0.020(8) Uiso 1 1 d .
C11 C 0.51160(16) 0.7468(4) 0.0882(2) 0.0222(6) Uani 1 1 d .
H11A H 0.546(2) 0.731(5) 0.041(3) 0.032(10) Uiso 1 1 d .
H11B H 0.533(3) 0.696(6) 0.145(4) 0.058(14) Uiso 1 1 d .
H11C H 0.506(3) 0.866(7) 0.099(4) 0.076(16) Uiso 1 1 d .
C12 C -0.03890(16) 0.2184(4) 0.0742(2) 0.0194(5) Uani 1 1 d .
H12A H -0.050(2) 0.260(5) 0.134(3) 0.039(11) Uiso 1 1 d .
H12B H -0.034(3) 0.114(6) 0.076(3) 0.052(13) Uiso 1 1 d .
H12C H -0.082(2) 0.248(5) 0.028(3) 0.039(10) Uiso 1 1 d .
Cl1 Cl 0.37568(4) 0.11978(8) 0.15156(5) 0.02233(15) Uani 1 1 d .
O1 O 0.32039(13) 0.2244(3) 0.19119(19) 0.0358(6) Uani 1 1 d D
O2A O 0.3973(3) -0.0088(5) 0.2263(3) 0.0360(11) Uani 0.60 1 d PD
O2B O 0.3776(5) -0.0330(10) 0.1957(7) 0.051(3) Uiso 0.40 1 d PD
O3 O 0.44674(13) 0.2113(4) 0.14927(19) 0.0500(8) Uani 1 1 d D
O4A O 0.3560(3) 0.0462(6) 0.0612(3) 0.0371(10) Uani 0.60 1 d PD
O4B O 0.3393(5) 0.1076(10) 0.0472(6) 0.046(2) Uiso 0.40 1 d PD
Cl2 Cl 0.14150(4) 0.90220(8) 0.18696(5) 0.01862(14) Uani 1 1 d .
O5 O 0.13846(14) 0.7322(3) 0.15636(18) 0.0353(5) Uani 1 1 d .
O6 O 0.20133(13) 0.9250(4) 0.26625(18) 0.0395(6) Uani 1 1 d .
O7 O 0.06642(12) 0.9430(3) 0.22116(18) 0.0329(5) Uani 1 1 d .
O8 O 0.15206(16) 1.0073(3) 0.1068(2) 0.0407(6) Uani 1 1 d .

loop_
_atom_site_aniso_label
_atom_site_aniso_U_11
_atom_site_aniso_U_22
_atom_site_aniso_U_33
_atom_site_aniso_U_23
_atom_site_aniso_U_13
_atom_site_aniso_U_12
Cu1 0.01240(15) 0.01587(16) 0.01069(16) 0.00083(11) -0.00017(11) -0.00190(10)
N1 0.0142(10) 0.0187(10) 0.0137(11) 0.0013(8) -0.0005(8) -0.0015(8)
N2 0.0121(9) 0.0196(10) 0.0171(11) 0.0007(8) 0.0007(8) 0.0003(8)
N3 0.0198(11) 0.0240(11) 0.0159(11) 0.0015(9) 0.0007(9) -0.0033(9)
N4 0.0144(10) 0.0303(12) 0.0132(11) -0.0007(9) 0.0014(8) -0.0016(9)
N5 0.0140(9) 0.0155(9) 0.0120(10) -0.0010(8) 0.0017(8) 0.0012(8)
N6 0.0132(9) 0.0171(10) 0.0143(11) -0.0004(8) 0.0017(8) -0.0013(8)
C1 0.0147(11) 0.0153(11) 0.0156(12) 0.0011(9) 0.0001(9) 0.0016(9)
C2 0.0184(12) 0.0256(13) 0.0143(13) 0.0019(10) -0.0008(10) -0.0024(10)
C3 0.0178(12) 0.0242(13) 0.0142(12) 0.0037(10) 0.0013(10) 0.0002(10)
C4 0.0136(11) 0.0270(13) 0.0141(12) -0.0022(10) -0.0011(9) -0.0044(10)
C5 0.0178(12) 0.0246(13) 0.0128(12) 0.0004(10) -0.0010(10) -0.0021(10)
C6 0.0236(13) 0.0268(14) 0.0126(13) -0.0001(10) 0.0015(10) -0.0070(11)
C7 0.0171(12) 0.0223(12) 0.0129(12) 0.0007(10) 0.0018(9) -0.0047(10)
C8 0.0136(11) 0.0141(11) 0.0139(12) -0.0001(9) 0.0010(9) 0.0006(9)
C9 0.0159(11) 0.0202(12) 0.0125(12) -0.0015(9) 0.0011(9) 0.0006(9)
C10 0.0164(12) 0.0218(12) 0.0134(12) -0.0014(10) 0.0008(9) 0.0008(9)
C11 0.0138(12) 0.0296(14) 0.0234(15) -0.0025(12) 0.0021(11) -0.0037(11)
C12 0.0148(12) 0.0239(13) 0.0196(14) -0.0008(11) 0.0025(10) -0.0047(10)
Cl1 0.0230(3) 0.0263(3) 0.0185(3) -0.0029(2) 0.0062(2) 0.0050(2)
O1 0.0316(12) 0.0272(11) 0.0524(16) 0.0065(10) 0.0220(11) 0.0104(9)
O2A 0.054(3) 0.032(2) 0.020(2) 0.0040(18) -0.006(2) 0.024(2)
O3 0.0195(11) 0.096(2) 0.0337(14) 0.0021(15) 0.0017(10) -0.0131(13)
O4A 0.054(3) 0.039(3) 0.016(2) -0.0104(18) -0.0064(18) 0.000(2)
Cl2 0.0189(3) 0.0188(3) 0.0173(3) -0.0007(2) -0.0017(2) 0.0000(2)
O5 0.0381(13) 0.0248(11) 0.0399(14) -0.0040(10) -0.0100(10) 0.0060(9)
O6 0.0208(10) 0.0686(17) 0.0272(12) -0.0174(12) -0.0064(9) 0.0003(11)
O7 0.0204(10) 0.0411(13) 0.0377(14) 0.0015(11) 0.0061(9) 0.0025(9)
O8 0.0531(16) 0.0339(13) 0.0373(15) 0.0147(11) 0.0141(12) 0.0047(11)

loop_
_atom_type_symbol
_atom_type_description
_atom_type_scat_dispersion_real
_atom_type_scat_dispersion_imag
_atom_type_scat_source
C C 0.0033 0.0016 'International Tables Vol C Tables 4.2.6.8 and 6.1.1.4'
H H 0.0000 0.0000 'International Tables Vol C Tables 4.2.6.8 and 6.1.1.4'
N N 0.0061 0.0033 'International Tables Vol C Tables 4.2.6.8 and 6.1.1.4'
O O 0.0106 0.0060 'International Tables Vol C Tables 4.2.6.8 and 6.1.1.4'
Cl Cl 0.1484 0.1585 'International Tables Vol C Tables 4.2.6.8 and 6.1.1.4'
Cu Cu 0.3201 1.2651 'International Tables Vol C Tables 4.2.6.8 and 6.1.1.4'

loop_
_geom_angle_atom_site_label_1
_geom_angle_atom_site_label_2
_geom_angle_atom_site_label_3
_geom_angle
N5 Cu1 N1 110.33(9)
N5 Cu1 N3 161.36(9)
N1 Cu1 N3 84.02(9)
N5 Cu1 N4 83.30(9)
N1 Cu1 N4 162.84(9)
N3 Cu1 N4 85.14(9)
N5 Cu1 O1 106.01(8)
N1 Cu1 O1 91.81(8)
N3 Cu1 O1 84.66(9)
N4 Cu1 O1 73.95(8)
N5 Cu1 O5 79.48(8)
N1 Cu1 O5 109.84(9)
N3 Cu1 O5 84.50(9)
N4 Cu1 O5 82.25(9)
O1 Cu1 O5 154.56(8)
C1 N1 C2 106.6(2)
C1 N1 Cu1 111.34(17)
C2 N1 Cu1 142.05(18)
C1 N2 C3 106.9(2)
C1 N2 C11 127.0(2)
C3 N2 C11 125.9(2)
C5 N3 C4 117.1(2)
C5 N3 Cu1 108.61(17)
C4 N3 Cu1 109.01(17)
C5 N3 H3N 106(2)
C4 N3 H3N 108(2)
Cu1 N3 H3N 108(2)
C7 N4 C6 118.2(2)
C7 N4 Cu1 111.40(17)
C6 N4 Cu1 108.35(17)
C7 N4 H4N 109(2)
C6 N4 H4N 104(2)
Cu1 N4 H4N 104(2)
C8 N5 C9 106.3(2)
C8 N5 Cu1 112.19(17)
C9 N5 Cu1 141.46(18)
C8 N6 C10 107.2(2)
C8 N6 C12 127.0(2)
C10 N6 C12 125.7(2)
N1 C1 N2 111.1(2)
N1 C1 C4 121.1(2)
N2 C1 C4 127.7(2)
C3 C2 N1 108.4(2)
C3 C2 H2 131(2)
N1 C2 H2 121(2)
C2 C3 N2 107.1(2)
C2 C3 H3 130(2)
N2 C3 H3 122(2)
N3 C4 C1 106.3(2)
N3 C4 H4A 112(2)
C1 C4 H4A 113(2)
N3 C4 H4B 107.1(19)
C1 C4 H4B 107(2)
H4A C4 H4B 111(3)
N3 C5 C6 108.7(2)
N3 C5 H5A 108(2)
C6 C5 H5A 108(2)
N3 C5 H5B 110(2)
C6 C5 H5B 115(2)
H5A C5 H5B 108(3)
N4 C6 C5 108.5(2)
N4 C6 H6A 113(2)
C5 C6 H6A 112(2)
N4 C6 H6B 104(2)
C5 C6 H6B 108(2)
H6A C6 H6B 110(3)
N4 C7 C8 106.2(2)
N4 C7 H7A 113(2)
C8 C7 H7A 112(2)
N4 C7 H7B 108.9(19)
C8 C7 H7B 108(2)
H7A C7 H7B 108(3)
N5 C8 N6 111.0(2)
N5 C8 C7 121.5(2)
N6 C8 C7 127.5(2)
C10 C9 N5 108.9(2)
C10 C9 H9 130.4(19)
N5 C9 H9 120.7(19)
C9 C10 N6 106.6(2)
C9 C10 H10 131(2)
N6 C10 H10 122(2)
N2 C11 H11A 108(2)
N2 C11 H11B 108(3)
H11A C11 H11B 108(4)
N2 C11 H11C 113(3)
H11A C11 H11C 109(4)
H11B C11 H11C 111(4)
N6 C12 H12A 110(2)
N6 C12 H12B 111(3)
H12A C12 H12B 111(4)
N6 C12 H12C 109(2)
H12A C12 H12C 106(3)
H12B C12 H12C 110(4)
O2B Cl1 O4A 89.9(5)
O2B Cl1 O1 110.5(4)
O4A Cl1 O1 119.3(2)
O2B Cl1 O3 119.7(4)
O4A Cl1 O3 109.2(2)
O1 Cl1 O3 107.98(17)
O2B Cl1 O2A 21.7(4)
O4A Cl1 O2A 109.6(3)
O1 Cl1 O2A 106.4(2)
O3 Cl1 O2A 103.2(3)
O2B Cl1 O4B 110.3(5)
O4A Cl1 O4B 23.4(3)
O1 Cl1 O4B 100.1(3)
O3 Cl1 O4B 106.4(3)
O2A Cl1 O4B 131.4(4)
Cl1 O1 Cu1 136.57(15)
O2B O2A Cl1 68.4(11)
O2A O2B Cl1 89.9(11)
O4B O4A Cl1 89.5(9)
O4A O4B Cl1 67.1(9)
O8 Cl2 O6 111.73(17)
O8 Cl2 O5 110.59(16)
O6 Cl2 O5 110.29(15)
O8 Cl2 O7 107.84(15)
O6 Cl2 O7 108.52(14)
O5 Cl2 O7 107.73(14)
Cl2 O5 Cu1 137.64(14)

loop_
_geom_bond_atom_site_label_1
_geom_bond_atom_site_label_2
_geom_bond_distance
Cu1 N5 1.955(2)
Cu1 N1 1.957(2)
Cu1 N3 2.019(2)
Cu1 N4 2.024(2)
Cu1 O1 2.588(2)
Cu1 O5 2.707(2)
N1 C1 1.324(3)
N1 C2 1.382(3)
N2 C1 1.343(3)
N2 C3 1.381(3)
N2 C11 1.462(3)
N3 C5 1.468(3)
N3 C4 1.477(3)
N3 H3N 1.00(4)
N4 C7 1.466(3)
N4 C6 1.478(3)
N4 H4N 1.00(4)
N5 C8 1.329(3)
N5 C9 1.379(3)
N6 C8 1.342(3)
N6 C10 1.383(3)
N6 C12 1.463(3)
C1 C4 1.498(4)
C2 C3 1.357(4)
C2 H2 0.94(3)
C3 H3 0.90(4)
C4 H4A 0.91(3)
C4 H4B 1.03(3)
C5 C6 1.521(4)
C5 H5A 0.95(3)
C5 H5B 0.89(4)
C6 H6A 0.94(4)
C6 H6B 1.00(4)
C7 C8 1.498(4)
C7 H7A 0.88(4)
C7 H7B 0.98(3)
C9 C10 1.359(4)
C9 H9 0.93(3)
C10 H10 0.94(3)
C11 H11A 0.93(4)
C11 H11B 0.92(5)
C11 H11C 0.98(6)
C12 H12A 0.92(4)
C12 H12B 0.85(5)
C12 H12C 0.95(4)
Cl1 O2B 1.377(9)
Cl1 O4A 1.385(4)
Cl1 O1 1.427(2)
Cl1 O3 1.436(3)
Cl1 O2A 1.481(4)
Cl1 O4B 1.503(8)
O2A O2B 0.547(9)
O4A O4B 0.597(8)
Cl2 O8 1.419(2)
Cl2 O6 1.428(2)
Cl2 O5 1.439(2)
Cl2 O7 1.462(2)

loop_
_geom_torsion_atom_site_label_1
_geom_torsion_atom_site_label_2
_geom_torsion_atom_site_label_3
_geom_torsion_atom_site_label_4
_geom_torsion
N5 Cu1 N1 C1 179.54(17)
N3 Cu1 N1 C1 11.80(18)
N4 Cu1 N1 C1 -39.3(4)
O1 Cu1 N1 C1 -72.64(18)
O5 Cu1 N1 C1 93.74(18)
N5 Cu1 N1 C2 -2.5(3)
N3 Cu1 N1 C2 -170.2(3)
N4 Cu1 N1 C2 138.7(3)
O1 Cu1 N1 C2 105.3(3)
O5 Cu1 N1 C2 -88.3(3)
N5 Cu1 N3 C5 65.8(4)
N1 Cu1 N3 C5 -152.69(19)
N4 Cu1 N3 C5 13.99(18)
O1 Cu1 N3 C5 -60.30(17)
O5 Cu1 N3 C5 96.64(18)
N5 Cu1 N3 C4 -165.6(2)
N1 Cu1 N3 C4 -24.10(18)
N4 Cu1 N3 C4 142.58(19)
O1 Cu1 N3 C4 68.29(17)
O5 Cu1 N3 C4 -134.77(18)
N5 Cu1 N4 C7 -20.14(18)
N1 Cu1 N4 C7 -163.8(3)
N3 Cu1 N4 C7 145.20(19)
O1 Cu1 N4 C7 -129.0(2)
O5 Cu1 N4 C7 60.10(18)
N5 Cu1 N4 C6 -151.87(19)
N1 Cu1 N4 C6 64.4(4)
N3 Cu1 N4 C6 13.47(18)
O1 Cu1 N4 C6 99.31(19)
O5 Cu1 N4 C6 -71.63(18)
N1 Cu1 N5 C8 179.30(16)
N3 Cu1 N5 C8 -42.0(4)
N4 Cu1 N5 C8 10.04(17)
O1 Cu1 N5 C8 81.18(17)
O5 Cu1 N5 C8 -73.28(17)
N1 Cu1 N5 C9 -0.3(3)
N3 Cu1 N5 C9 138.4(3)
N4 Cu1 N5 C9 -169.5(3)
O1 Cu1 N5 C9 -98.4(3)
O5 Cu1 N5 C9 107.2(3)
C2 N1 C1 N2 1.0(3)
Cu1 N1 C1 N2 179.65(16)
C2 N1 C1 C4 -175.3(2)
Cu1 N1 C1 C4 3.4(3)
C3 N2 C1 N1 -1.0(3)
C11 N2 C1 N1 174.0(2)
C3 N2 C1 C4 174.9(2)
C11 N2 C1 C4 -10.0(4)
C1 N1 C2 C3 -0.6(3)
Cu1 N1 C2 C3 -178.6(2)
N1 C2 C3 N2 0.0(3)
C1 N2 C3 C2 0.6(3)
C11 N2 C3 C2 -174.5(3)
C5 N3 C4 C1 153.2(2)
Cu1 N3 C4 C1 29.5(2)
N1 C1 C4 N3 -22.8(3)
N2 C1 C4 N3 161.6(2)
C4 N3 C5 C6 -162.0(2)
Cu1 N3 C5 C6 -38.1(3)
C7 N4 C6 C5 -165.4(2)
Cu1 N4 C6 C5 -37.5(3)
N3 C5 C6 N4 50.6(3)
C6 N4 C7 C8 150.7(2)
Cu1 N4 C7 C8 24.2(3)
C9 N5 C8 N6 0.2(3)
Cu1 N5 C8 N6 -179.49(16)
C9 N5 C8 C7 -178.2(2)
Cu1 N5 C8 C7 2.1(3)
C10 N6 C8 N5 -0.2(3)
C12 N6 C8 N5 176.1(2)
C10 N6 C8 C7 178.2(2)
C12 N6 C8 C7 -5.6(4)
N4 C7 C8 N5 -18.0(3)
N4 C7 C8 N6 163.9(2)
C8 N5 C9 C10 -0.2(3)
Cu1 N5 C9 C10 179.4(2)
N5 C9 C10 N6 0.1(3)
C8 N6 C10 C9 0.0(3)
C12 N6 C10 C9 -176.3(2)
O2B Cl1 O1 Cu1 -157.2(4)
O4A Cl1 O1 Cu1 -55.2(3)
O3 Cl1 O1 Cu1 70.1(2)
O2A Cl1 O1 Cu1 -179.7(3)
O4B Cl1 O1 Cu1 -40.9(4)
N5 Cu1 O1 Cl1 82.1(2)
N1 Cu1 O1 Cl1 -29.6(2)
N3 Cu1 O1 Cl1 -113.4(2)
N4 Cu1 O1 Cl1 160.1(2)
O5 Cu1 O1 Cl1 -178.59(15)
O4A Cl1 O2A O2B -25.7(14)
O1 Cl1 O2A O2B 104.5(13)
O3 Cl1 O2A O2B -142.0(13)
O4B Cl1 O2A O2B -15.7(15)
O4A Cl1 O2B O2A 155.9(13)
O1 Cl1 O2B O2A -82.7(13)
O3 Cl1 O2B O2A 43.6(15)
O4B Cl1 O2B O2A 167.5(12)
O2B Cl1 O4A O4B 151.5(12)
O1 Cl1 O4A O4B 37.8(12)
O3 Cl1 O4A O4B -86.9(11)
O2A Cl1 O4A O4B 160.7(11)
O2B Cl1 O4B O4A -30.6(12)
O1 Cl1 O4B O4A -147.1(10)
O3 Cl1 O4B O4A 100.6(11)
O2A Cl1 O4B O4A -24.5(13)
O8 Cl2 O5 Cu1 86.6(2)
O6 Cl2 O5 Cu1 -37.5(3)
O7 Cl2 O5 Cu1 -155.8(2)
N5 Cu1 O5 Cl2 -160.3(2)
N1 Cu1 O5 Cl2 -52.3(2)
N3 Cu1 O5 Cl2 29.3(2)
N4 Cu1 O5 Cl2 115.1(2)
O1 Cu1 O5 Cl2 94.5(3)
